data_7112995
loop_
_publ_author_name
'Zi, Guofu'
'Zhang, Furen'
'Song, Haibin'

_publ_section_title
;
 Highly enantioselective hydroaminoalkylation of secondary amines
 catalyzed by group 5 metal amides with chiral biarylamidate ligands.
;
_journal_issue 34
_journal_name_full 'Chemical communications (Cambridge, England)'
_journal_page_first 6296
_journal_page_last 6298
_journal_paper_doi 10.1039/c0cc01265c
_journal_volume 46
_journal_year 2010
_chemical_absolute_configuration rmad
_chemical_formula_moiety 'C21 H23 N O'
_chemical_formula_sum 'C21 H23 N O'
_chemical_formula_weight 305.40
_chemical_name_systematic
;
?
;
_space_group_IT_number 1
_symmetry_cell_setting triclinic
_symmetry_space_group_name_Hall 'P 1'
_symmetry_space_group_name_H-M 'P 1'
_atom_sites_solution_hydrogens geom
_atom_sites_solution_primary direct
_atom_sites_solution_secondary difmap
_audit_creation_method SHELXL-97
_cell_angle_alpha 88.28(9)
_cell_angle_beta 81.19(5)
_cell_angle_gamma 89.14(9)
_cell_formula_units_Z 2
_cell_length_a 9.388(16)
_cell_length_b 9.44(2)
_cell_length_c 9.484(17)
_cell_measurement_reflns_used 581
_cell_measurement_temperature 113(2)
_cell_measurement_theta_max 45.7
_cell_measurement_theta_min 4.7
_cell_volume 830(3)
_computing_cell_refinement 'CrystalClear-SM Expert 2.0 r4'
_computing_data_collection 'CrystalClear-SM Expert 2.0 r4 (Rigaku, 2009)'
_computing_data_reduction 'CrystalClear-SM Expert 2.0 r4'
_computing_molecular_graphics 'CrystalStructure 4.0'
_computing_publication_material 'CrystalStructure 4.0 (Rigaku, 2009)'
_computing_structure_refinement 'SHELXL-97 (Sheldrick, 1997)'
_computing_structure_solution 'SHELXS-97 (Sheldrick, 1990)'
_diffrn_ambient_temperature 113(2)
_diffrn_measured_fraction_theta_full 0.971
_diffrn_measured_fraction_theta_max 0.938
_diffrn_measurement_device_type 'Rigaku Saturn70 CCD camera'
_diffrn_measurement_method \w
_diffrn_radiation_monochromator multilayer
_diffrn_radiation_source 'rotating anode'
_diffrn_radiation_type CuK\a
_diffrn_radiation_wavelength 1.54178
_diffrn_reflns_av_R_equivalents 0.0458
_diffrn_reflns_av_sigmaI/netI 0.0485
_diffrn_reflns_limit_h_max 11
_diffrn_reflns_limit_h_min -11
_diffrn_reflns_limit_k_max 11
_diffrn_reflns_limit_k_min -11
_diffrn_reflns_limit_l_max 11
_diffrn_reflns_limit_l_min -11
_diffrn_reflns_number 11805
_diffrn_reflns_theta_full 67.50
_diffrn_reflns_theta_max 72.54
_diffrn_reflns_theta_min 4.69
_diffrn_standards_decay_% 0
_diffrn_standards_interval_count 0
_diffrn_standards_interval_time 0
_diffrn_standards_number 0
_exptl_absorpt_coefficient_mu 0.574
_exptl_absorpt_correction_T_max 0.9343
_exptl_absorpt_correction_T_min 0.8842
_exptl_absorpt_correction_type multi-scan
_exptl_absorpt_process_details CrystalClear
_exptl_crystal_colour colorless
_exptl_crystal_density_diffrn 1.222
_exptl_crystal_density_method 'not measured'
_exptl_crystal_description needle
_exptl_crystal_F_000 328
_exptl_crystal_size_max 0.22
_exptl_crystal_size_mid 0.16
_exptl_crystal_size_min 0.12
_refine_diff_density_max 0.239
_refine_diff_density_min -0.265
_refine_diff_density_rms 0.060
_refine_ls_abs_structure_details 'Flack H D (1983), Acta Cryst. A39, 876-881'
_refine_ls_abs_structure_Flack 0.2(3)
_refine_ls_extinction_method none
_refine_ls_goodness_of_fit_ref 1.123
_refine_ls_hydrogen_treatment constr
_refine_ls_matrix_type full
_refine_ls_number_parameters 415
_refine_ls_number_reflns 4974
_refine_ls_number_restraints 3
_refine_ls_restrained_S_all 1.123
_refine_ls_R_factor_all 0.0457
_refine_ls_R_factor_gt 0.0420
_refine_ls_shift/su_max 0.003
_refine_ls_shift/su_mean 0.000
_refine_ls_structure_factor_coef Fsqd
_refine_ls_weighting_details 'calc w=1/[\s^2^(Fo^2^)+(0.0661P)^2^+0.1704P] where P=(Fo^2^+2Fc^2^)/3'
_refine_ls_weighting_scheme calc
_refine_ls_wR_factor_gt 0.1115
_refine_ls_wR_factor_ref 0.1280
_reflns_number_gt 4582
_reflns_number_total 4974
_reflns_threshold_expression >2sigma(I)
_cod_data_source_file c0cc01265c.txt
_cod_data_source_block compound10
_cod_depositor_comments
;
The following automatic conversions were performed:

'_symmetry_cell_setting' value 'Triclinic' changed to 'triclinic'
according to
/usr/data/users/saulius/automatic-downloads/retrospective/RSC/lib/dictionaries/cif_core.dic
dictionary named 'cif_core.dic' version 2.4.2 from 2011-04-26.

Automatic conversion script
Id: cif_fix_values 2281 2013-09-26 08:29:07Z andrius 
;
_cod_original_sg_symbol_H-M P1
_cod_database_code 7112995

loop_
_symmetry_equiv_pos_as_xyz
'x, y, z'

loop_
_atom_site_label
_atom_site_type_symbol
_atom_site_fract_x
_atom_site_fract_y
_atom_site_fract_z
_atom_site_U_iso_or_equiv
_atom_site_adp_type
_atom_site_occupancy
_atom_site_symmetry_multiplicity
_atom_site_calc_flag
_atom_site_refinement_flags
O1 O 0.2049(2) 0.2271(2) 0.7636(2) 0.0358(5) Uani 1 1 d .
N2 N 0.8664(2) 0.7337(2) 0.3480(2) 0.0240(5) Uani 1 1 d .
O2 O 0.6437(2) 0.7258(2) 0.2831(2) 0.0415(5) Uani 1 1 d .
N1 N 0.2380(2) 0.2312(2) 0.9962(2) 0.0232(5) Uani 1 1 d .
C5 C 0.1590(3) 0.4479(3) 0.8749(3) 0.0228(5) Uani 1 1 d .
C6 C 0.3801(3) 0.4167(3) 1.0837(3) 0.0255(5) Uani 1 1 d .
H6 H 0.4254 0.4359 0.9886 0.031 Uiso 1 1 calc R
C7 C 0.9424(3) 0.9175(3) 0.4998(3) 0.0297(6) Uani 1 1 d .
H7 H 0.8444 0.9331 0.5393 0.036 Uiso 1 1 calc R
C8 C 0.2775(3) 0.3106(3) 1.1107(3) 0.0230(5) Uani 1 1 d .
C9 C 0.8658(3) 1.1490(3) 0.1207(3) 0.0316(6) Uani 1 1 d .
H9 H 0.9454 1.1885 0.0588 0.038 Uiso 1 1 calc R
C10 C 0.7505(3) 0.7953(3) 0.2997(3) 0.0287(6) Uani 1 1 d .
C11 C 0.9783(3) 0.8149(3) 0.3967(3) 0.0248(5) Uani 1 1 d .
C12 C 0.1973(3) 0.5312(3) 0.7517(3) 0.0291(6) Uani 1 1 d .
H12 H 0.2602 0.4938 0.6733 0.035 Uiso 1 1 calc R
C13 C 0.4169(3) 0.4948(3) 1.1936(3) 0.0303(6) Uani 1 1 d .
H13 H 0.4855 0.5685 1.1736 0.036 Uiso 1 1 calc R
C14 C 0.2155(3) 0.2803(3) 1.2517(3) 0.0269(6) Uani 1 1 d .
H14 H 0.1470 0.2065 1.2722 0.032 Uiso 1 1 calc R
C15 C 0.0478(3) 0.7220(3) 0.8541(3) 0.0327(6) Uani 1 1 d .
H15 H 0.0100 0.8154 0.8465 0.039 Uiso 1 1 calc R
C16 C 0.4027(3) 0.0174(3) 0.9919(3) 0.0247(5) Uani 1 1 d .
H16 H 0.4534 0.0620 1.0645 0.030 Uiso 1 1 calc R
C17 C 1.1219(3) 0.7897(3) 0.3420(3) 0.0283(6) Uani 1 1 d .
H17 H 1.1471 0.7195 0.2725 0.034 Uiso 1 1 calc R
C18 C 0.0626(3) 0.5030(3) 0.9872(3) 0.0266(6) Uani 1 1 d .
H18 H 0.0350 0.4470 1.0716 0.032 Uiso 1 1 calc R
C19 C 0.6538(3) -0.1553(3) 0.8921(3) 0.0386(7) Uani 1 1 d .
H19A H 0.7246 -0.2048 0.8216 0.046 Uiso 1 1 calc R
H19B H 0.6776 -0.1751 0.9890 0.046 Uiso 1 1 calc R
C20 C 0.6274(3) 1.1728(3) 0.2514(3) 0.0336(6) Uani 1 1 d .
H20 H 0.5442 1.2294 0.2806 0.040 Uiso 1 1 calc R
C21 C 0.6315(3) 1.0321(3) 0.2970(3) 0.0326(6) Uani 1 1 d .
H21 H 0.5501 0.9918 0.3556 0.039 Uiso 1 1 calc R
C22 C 0.7549(3) 0.9495(3) 0.2571(3) 0.0277(6) Uani 1 1 d .
C23 C 0.4033(3) -0.1463(3) 1.0153(3) 0.0314(6) Uani 1 1 d .
H23A H 0.4436 -0.1737 1.1029 0.038 Uiso 1 1 calc R
H23B H 0.3047 -0.1844 1.0230 0.038 Uiso 1 1 calc R
C24 C 1.0495(3) 0.9963(3) 0.5445(3) 0.0327(6) Uani 1 1 d .
H24 H 1.0248 1.0674 0.6131 0.039 Uiso 1 1 calc R
C25 C 0.2493(3) 0.0752(3) 1.0049(3) 0.0258(5) Uani 1 1 d .
H25A H 0.2026 0.0356 0.9282 0.031 Uiso 1 1 calc R
H25B H 0.1950 0.0415 1.0974 0.031 Uiso 1 1 calc R
C26 C 0.3532(3) 0.4651(3) 1.3336(3) 0.0331(6) Uani 1 1 d .
H26 H 0.3779 0.5185 1.4095 0.040 Uiso 1 1 calc R
C27 C 0.8379(3) 0.5355(3) 0.5294(3) 0.0326(6) Uani 1 1 d .
H27 H 0.9100 0.5793 0.5818 0.039 Uiso 1 1 calc R
C28 C 0.7446(3) 1.2310(3) 0.1632(3) 0.0340(6) Uani 1 1 d .
H28 H 0.7416 1.3275 0.1319 0.041 Uiso 1 1 calc R
C29 C 0.2056(3) 0.2947(3) 0.8727(3) 0.0262(6) Uani 1 1 d .
C30 C 0.6514(3) 0.0065(3) 0.8580(3) 0.0344(6) Uani 1 1 d .
H30A H 0.6801 0.0608 0.9367 0.041 Uiso 1 1 calc R
H30B H 0.7165 0.0306 0.7685 0.041 Uiso 1 1 calc R
C31 C 0.2538(3) 0.3574(3) 1.3614(3) 0.0312(6) Uani 1 1 d .
H31 H 0.2114 0.3361 1.4571 0.037 Uiso 1 1 calc R
C32 C 0.8715(3) 1.0085(3) 0.1686(3) 0.0287(6) Uani 1 1 d .
H32 H 0.9556 0.9528 0.1406 0.034 Uiso 1 1 calc R
C33 C 0.8378(3) 0.3747(3) 0.5575(4) 0.0432(8) Uani 1 1 d .
H33 H 0.9080 0.3195 0.4896 0.052 Uiso 1 1 calc R
C34 C 1.2284(3) 0.8678(3) 0.3895(3) 0.0363(7) Uani 1 1 d .
H34 H 1.3268 0.8497 0.3531 0.044 Uiso 1 1 calc R
C35 C 0.8714(3) 0.5790(3) 0.3715(3) 0.0301(6) Uani 1 1 d .
H35A H 0.9685 0.5430 0.3321 0.036 Uiso 1 1 calc R
H35B H 0.8009 0.5346 0.3194 0.036 Uiso 1 1 calc R
C36 C 0.0067(3) 0.6392(3) 0.9762(3) 0.0310(6) Uani 1 1 d .
H36 H -0.0598 0.6757 1.0526 0.037 Uiso 1 1 calc R
C37 C 0.4940(3) 0.0361(3) 0.8425(3) 0.0277(6) Uani 1 1 d .
H37 H 0.4769 0.1276 0.7914 0.033 Uiso 1 1 calc R
C38 C 1.1932(3) 0.9713(3) 0.4891(3) 0.0370(7) Uani 1 1 d .
H38 H 1.2669 1.0253 0.5197 0.044 Uiso 1 1 calc R
C39 C 0.1445(3) 0.6678(3) 0.7428(3) 0.0325(6) Uani 1 1 d .
H39 H 0.1746 0.7252 0.6599 0.039 Uiso 1 1 calc R
C40 C 0.4572(3) -0.0964(3) 0.7672(3) 0.0301(6) Uani 1 1 d .
H40A H 0.5175 -0.1077 0.6729 0.036 Uiso 1 1 calc R
H40B H 0.3537 -0.1011 0.7580 0.036 Uiso 1 1 calc R
C41 C 0.6236(3) 0.4411(4) 0.6706(4) 0.0491(9) Uani 1 1 d .
H41 H 0.5162 0.4422 0.6965 0.059 Uiso 1 1 calc R
C42 C 0.7028(4) 0.3995(4) 0.7928(3) 0.0434(8) Uani 1 1 d .
H42A H 0.6531 0.3220 0.8526 0.052 Uiso 1 1 calc R
H42B H 0.7128 0.4814 0.8533 0.052 Uiso 1 1 calc R
C43 C 0.8496(4) 0.3502(5) 0.7155(4) 0.0598(12) Uani 1 1 d .
H43A H 0.9284 0.4068 0.7429 0.072 Uiso 1 1 calc R
H43B H 0.8671 0.2487 0.7373 0.072 Uiso 1 1 calc R
C44 C 0.4996(3) -0.2002(3) 0.8822(3) 0.0320(6) Uani 1 1 d .
H44 H 0.4884 -0.3028 0.8631 0.038 Uiso 1 1 calc R
C45 C 0.6859(4) 0.5787(4) 0.5989(4) 0.0557(11) Uani 1 1 d .
H45A H 0.6895 0.6527 0.6700 0.067 Uiso 1 1 calc R
H45B H 0.6279 0.6145 0.5263 0.067 Uiso 1 1 calc R
C46 C 0.6793(4) 0.3392(4) 0.5589(3) 0.0513(9) Uani 1 1 d .
H46A H 0.6462 0.3617 0.4665 0.062 Uiso 1 1 calc R
H46B H 0.6569 0.2396 0.5888 0.062 Uiso 1 1 calc R

loop_
_atom_site_aniso_label
_atom_site_aniso_U_11
_atom_site_aniso_U_22
_atom_site_aniso_U_33
_atom_site_aniso_U_23
_atom_site_aniso_U_13
_atom_site_aniso_U_12
O1 0.0447(11) 0.0354(11) 0.0294(10) -0.0085(8) -0.0117(8) 0.0104(9)
N2 0.0248(11) 0.0232(11) 0.0254(10) -0.0018(8) -0.0076(8) -0.0034(9)
O2 0.0411(12) 0.0356(12) 0.0520(12) 0.0067(10) -0.0210(9) -0.0141(9)
N1 0.0262(11) 0.0208(11) 0.0232(10) -0.0017(8) -0.0056(8) 0.0024(9)
C5 0.0247(12) 0.0244(13) 0.0211(11) 0.0006(9) -0.0092(9) -0.0009(10)
C6 0.0306(13) 0.0220(12) 0.0254(12) 0.0020(10) -0.0093(10) 0.0009(10)
C7 0.0333(14) 0.0279(14) 0.0285(12) -0.0010(11) -0.0070(11) 0.0042(11)
C8 0.0255(12) 0.0189(11) 0.0252(11) -0.0005(9) -0.0064(9) 0.0050(9)
C9 0.0332(14) 0.0268(15) 0.0355(14) 0.0073(11) -0.0088(11) -0.0056(11)
C10 0.0325(14) 0.0275(14) 0.0265(12) -0.0006(10) -0.0058(10) -0.0050(11)
C11 0.0320(13) 0.0190(12) 0.0231(11) 0.0047(9) -0.0039(10) -0.0023(10)
C12 0.0320(13) 0.0340(15) 0.0230(12) 0.0005(11) -0.0090(10) -0.0058(11)
C13 0.0357(14) 0.0178(12) 0.0397(14) -0.0021(11) -0.0128(12) 0.0025(11)
C14 0.0261(13) 0.0274(13) 0.0262(12) 0.0027(10) -0.0019(10) 0.0024(11)
C15 0.0380(15) 0.0228(13) 0.0402(15) 0.0042(11) -0.0161(12) 0.0016(11)
C16 0.0272(12) 0.0224(13) 0.0251(12) -0.0018(10) -0.0059(10) 0.0007(10)
C17 0.0274(13) 0.0331(14) 0.0247(12) 0.0026(10) -0.0056(10) -0.0013(11)
C18 0.0297(13) 0.0261(13) 0.0247(12) 0.0027(10) -0.0072(10) 0.0003(11)
C19 0.0334(15) 0.0401(17) 0.0440(17) -0.0079(13) -0.0114(13) 0.0115(13)
C20 0.0305(14) 0.0358(16) 0.0386(15) -0.0101(12) -0.0167(11) 0.0077(12)
C21 0.0307(14) 0.0372(16) 0.0313(14) -0.0028(12) -0.0094(11) 0.0014(12)
C22 0.0332(14) 0.0249(14) 0.0273(12) -0.0023(10) -0.0113(10) -0.0028(11)
C23 0.0379(15) 0.0262(14) 0.0285(13) 0.0016(10) -0.0014(11) 0.0076(11)
C24 0.0439(16) 0.0266(14) 0.0316(13) -0.0011(11) -0.0179(12) -0.0026(12)
C25 0.0256(12) 0.0202(12) 0.0311(13) -0.0009(10) -0.0029(10) 0.0004(10)
C26 0.0429(15) 0.0297(14) 0.0302(13) -0.0075(11) -0.0166(11) 0.0097(12)
C27 0.0441(16) 0.0276(14) 0.0284(13) 0.0018(11) -0.0128(11) -0.0082(12)
C28 0.0394(15) 0.0251(14) 0.0418(15) -0.0023(12) -0.0196(12) 0.0007(12)
C29 0.0251(12) 0.0297(14) 0.0236(12) -0.0036(10) -0.0035(10) 0.0035(10)
C30 0.0251(14) 0.0359(16) 0.0428(15) -0.0084(12) -0.0061(11) -0.0012(11)
C31 0.0354(14) 0.0370(15) 0.0218(12) -0.0024(10) -0.0070(10) 0.0075(12)
C32 0.0265(13) 0.0271(14) 0.0336(13) -0.0005(11) -0.0081(11) 0.0008(11)
C33 0.0401(17) 0.0341(16) 0.0482(18) 0.0085(14) 0.0132(14) 0.0095(13)
C34 0.0330(15) 0.0440(17) 0.0318(14) 0.0125(13) -0.0062(11) -0.0047(12)
C35 0.0351(14) 0.0239(14) 0.0301(13) -0.0023(11) -0.0013(11) -0.0021(11)
C36 0.0297(14) 0.0319(15) 0.0323(13) -0.0012(11) -0.0079(11) 0.0057(11)
C37 0.0284(13) 0.0254(13) 0.0299(12) -0.0003(10) -0.0061(10) -0.0007(10)
C38 0.0493(18) 0.0317(15) 0.0338(14) 0.0111(12) -0.0198(13) -0.0121(13)
C39 0.0374(15) 0.0316(14) 0.0305(13) 0.0086(11) -0.0127(11) -0.0083(12)
C40 0.0299(13) 0.0363(15) 0.0242(13) -0.0036(11) -0.0048(10) 0.0032(11)
C41 0.0297(15) 0.070(2) 0.0434(17) 0.0164(17) 0.0033(13) 0.0122(15)
C42 0.063(2) 0.0420(18) 0.0258(14) 0.0004(12) -0.0069(13) -0.0090(15)
C43 0.0355(17) 0.068(3) 0.076(3) 0.041(2) -0.0182(16) -0.0107(16)
C44 0.0419(15) 0.0205(13) 0.0333(14) -0.0028(11) -0.0046(12) 0.0040(12)
C45 0.077(3) 0.047(2) 0.0346(16) 0.0073(15) 0.0167(16) 0.0224(19)
C46 0.061(2) 0.064(2) 0.0299(15) -0.0011(15) -0.0072(14) -0.0346(18)

loop_
_atom_type_symbol
_atom_type_description
_atom_type_scat_dispersion_real
_atom_type_scat_dispersion_imag
_atom_type_scat_source
C C 0.0181 0.0091 'International Tables Vol C Tables 4.2.6.8 and 6.1.1.4'
H H 0.0000 0.0000 'International Tables Vol C Tables 4.2.6.8 and 6.1.1.4'
N N 0.0311 0.0180 'International Tables Vol C Tables 4.2.6.8 and 6.1.1.4'
O O 0.0492 0.0322 'International Tables Vol C Tables 4.2.6.8 and 6.1.1.4'

loop_
_geom_angle_atom_site_label_1
_geom_angle_atom_site_label_2
_geom_angle_atom_site_label_3
_geom_angle
C10 N2 C11 122.7(2)
C10 N2 C35 119.8(2)
C11 N2 C35 116.9(2)
C29 N1 C8 122.5(2)
C29 N1 C25 118.7(2)
C8 N1 C25 118.3(2)
C12 C5 C18 119.0(3)
C12 C5 C29 118.1(2)
C18 C5 C29 122.2(2)
C13 C6 C8 120.8(3)
C13 C6 H6 119.6
C8 C6 H6 119.6
C24 C7 C11 120.1(3)
C24 C7 H7 120.0
C11 C7 H7 120.0
C6 C8 C14 118.9(3)
C6 C8 N1 120.7(2)
C14 C8 N1 120.4(3)
C28 C9 C32 120.0(3)
C28 C9 H9 120.0
C32 C9 H9 120.0
O2 C10 N2 121.8(3)
O2 C10 C22 118.7(3)
N2 C10 C22 119.4(3)
C17 C11 C7 119.8(3)
C17 C11 N2 119.9(3)
C7 C11 N2 120.2(2)
C39 C12 C5 120.4(3)
C39 C12 H12 119.8
C5 C12 H12 119.8
C6 C13 C26 119.9(3)
C6 C13 H13 120.1
C26 C13 H13 120.1
C31 C14 C8 120.1(3)
C31 C14 H14 120.0
C8 C14 H14 120.0
C36 C15 C39 119.6(3)
C36 C15 H15 120.2
C39 C15 H15 120.2
C25 C16 C37 115.3(2)
C25 C16 C23 110.8(2)
C37 C16 C23 102.2(2)
C25 C16 H16 109.4
C37 C16 H16 109.4
C23 C16 H16 109.4
C34 C17 C11 119.5(3)
C34 C17 H17 120.2
C11 C17 H17 120.2
C36 C18 C5 120.3(2)
C36 C18 H18 119.8
C5 C18 H18 119.8
C44 C19 C30 103.2(2)
C44 C19 H19A 111.1
C30 C19 H19A 111.1
C44 C19 H19B 111.1
C30 C19 H19B 111.1
H19A C19 H19B 109.1
C21 C20 C28 120.1(3)
C21 C20 H20 120.0
C28 C20 H20 120.0
C20 C21 C22 120.1(3)
C20 C21 H21 119.9
C22 C21 H21 119.9
C32 C22 C21 119.4(3)
C32 C22 C10 122.1(2)
C21 C22 C10 118.2(3)
C44 C23 C16 104.0(2)
C44 C23 H23A 111.0
C16 C23 H23A 111.0
C44 C23 H23B 111.0
C16 C23 H23B 111.0
H23A C23 H23B 109.0
C7 C24 C38 120.0(3)
C7 C24 H24 120.0
C38 C24 H24 120.0
N1 C25 C16 114.5(2)
N1 C25 H25A 108.6
C16 C25 H25A 108.6
N1 C25 H25B 108.6
C16 C25 H25B 108.6
H25A C25 H25B 107.6
C31 C26 C13 119.6(3)
C31 C26 H26 120.2
C13 C26 H26 120.2
C35 C27 C45 113.3(2)
C35 C27 C33 113.8(3)
C45 C27 C33 102.1(3)
C35 C27 H27 109.1
C45 C27 H27 109.1
C33 C27 H27 109.1
C9 C28 C20 120.1(3)
C9 C28 H28 120.0
C20 C28 H28 120.0
O1 C29 N1 121.7(3)
O1 C29 C5 119.5(2)
N1 C29 C5 118.7(2)
C37 C30 C19 103.1(2)
C37 C30 H30A 111.1
C19 C30 H30A 111.1
C37 C30 H30B 111.1
C19 C30 H30B 111.1
H30A C30 H30B 109.1
C14 C31 C26 120.7(3)
C14 C31 H31 119.6
C26 C31 H31 119.6
C22 C32 C9 120.3(3)
C22 C32 H32 119.9
C9 C32 H32 119.9
C46 C33 C43 100.3(2)
C46 C33 C27 101.9(3)
C43 C33 C27 106.9(3)
C46 C33 H33 115.3
C43 C33 H33 115.3
C27 C33 H33 115.3
C38 C34 C17 120.8(3)
C38 C34 H34 119.6
C17 C34 H34 119.6
N2 C35 C27 112.4(2)
N2 C35 H35A 109.1
C27 C35 H35A 109.1
N2 C35 H35B 109.1
C27 C35 H35B 109.1
H35A C35 H35B 107.9
C15 C36 C18 120.1(3)
C15 C36 H36 120.0
C18 C36 H36 120.0
C40 C37 C30 101.4(2)
C40 C37 C16 102.5(2)
C30 C37 C16 107.7(2)
C40 C37 H37 114.6
C30 C37 H37 114.6
C16 C37 H37 114.6
C34 C38 C24 119.7(3)
C34 C38 H38 120.1
C24 C38 H38 120.1
C12 C39 C15 120.5(3)
C12 C39 H39 119.8
C15 C39 H39 119.8
C37 C40 C44 94.5(3)
C37 C40 H40A 112.8
C44 C40 H40A 112.8
C37 C40 H40B 112.8
C44 C40 H40B 112.8
H40A C40 H40B 110.3
C46 C41 C42 103.6(3)
C46 C41 C45 99.9(3)
C42 C41 C45 109.6(4)
C46 C41 H41 114.1
C42 C41 H41 114.1
C45 C41 H41 114.1
C41 C42 C43 102.5(3)
C41 C42 H42A 111.3
C43 C42 H42A 111.3
C41 C42 H42B 111.3
C43 C42 H42B 111.3
H42A C42 H42B 109.2
C33 C43 C42 103.7(3)
C33 C43 H43A 111.0
C42 C43 H43A 111.0
C33 C43 H43B 111.0
C42 C43 H43B 111.0
H43A C43 H43B 109.0
C23 C44 C19 107.0(3)
C23 C44 C40 100.8(2)
C19 C44 C40 102.4(2)
C23 C44 H44 115.0
C19 C44 H44 115.0
C40 C44 H44 115.0
C41 C45 C27 103.7(3)
C41 C45 H45A 111.0
C27 C45 H45A 111.0
C41 C45 H45B 111.0
C27 C45 H45B 111.0
H45A C45 H45B 109.0
C41 C46 C33 95.0(3)
C41 C46 H46A 112.7
C33 C46 H46A 112.7
C41 C46 H46B 112.7
C33 C46 H46B 112.7
H46A C46 H46B 110.2

loop_
_geom_bond_atom_site_label_1
_geom_bond_atom_site_label_2
_geom_bond_distance
O1 C29 1.233(4)
N2 C10 1.360(4)
N2 C11 1.449(4)
N2 C35 1.471(4)
O2 C10 1.238(4)
N1 C29 1.373(4)
N1 C8 1.435(4)
N1 C25 1.475(4)
C5 C12 1.391(4)
C5 C18 1.396(4)
C5 C29 1.504(5)
C6 C13 1.383(5)
C6 C8 1.391(4)
C6 H6 0.9500
C7 C24 1.384(5)
C7 C11 1.398(4)
C7 H7 0.9500
C8 C14 1.398(4)
C9 C28 1.382(4)
C9 C32 1.391(5)
C9 H9 0.9500
C10 C22 1.498(5)
C11 C17 1.388(4)
C12 C39 1.378(5)
C12 H12 0.9500
C13 C26 1.392(5)
C13 H13 0.9500
C14 C31 1.382(5)
C14 H14 0.9500
C15 C36 1.385(4)
C15 C39 1.387(5)
C15 H15 0.9500
C16 C25 1.521(4)
C16 C37 1.546(4)
C16 C23 1.554(5)
C16 H16 1.0000
C17 C34 1.388(5)
C17 H17 0.9500
C18 C36 1.388(4)
C18 H18 0.9500
C19 C44 1.532(5)
C19 C30 1.551(5)
C19 H19A 0.9900
C19 H19B 0.9900
C20 C21 1.386(5)
C20 C28 1.386(5)
C20 H20 0.9500
C21 C22 1.397(4)
C21 H21 0.9500
C22 C32 1.386(4)
C23 C44 1.531(4)
C23 H23A 0.9900
C23 H23B 0.9900
C24 C38 1.390(5)
C24 H24 0.9500
C25 H25A 0.9900
C25 H25B 0.9900
C26 C31 1.382(5)
C26 H26 0.9500
C27 C35 1.526(4)
C27 C45 1.532(5)
C27 C33 1.533(5)
C27 H27 1.0000
C28 H28 0.9500
C30 C37 1.528(4)
C30 H30A 0.9900
C30 H30B 0.9900
C31 H31 0.9500
C32 H32 0.9500
C33 C46 1.528(6)
C33 C43 1.530(6)
C33 H33 1.0000
C34 C38 1.381(5)
C34 H34 0.9500
C35 H35A 0.9900
C35 H35B 0.9900
C36 H36 0.9500
C37 C40 1.528(5)
C37 H37 1.0000
C38 H38 0.9500
C39 H39 0.9500
C40 C44 1.538(4)
C40 H40A 0.9900
C40 H40B 0.9900
C41 C46 1.482(6)
C41 C42 1.509(5)
C41 C45 1.529(6)
C41 H41 1.0000
C42 C43 1.531(6)
C42 H42A 0.9900
C42 H42B 0.9900
C43 H43A 0.9900
C43 H43B 0.9900
C44 H44 1.0000
C45 H45A 0.9900
C45 H45B 0.9900
C46 H46A 0.9900
C46 H46B 0.9900

loop_
_geom_torsion_atom_site_label_1
_geom_torsion_atom_site_label_2
_geom_torsion_atom_site_label_3
_geom_torsion_atom_site_label_4
_geom_torsion
C13 C6 C8 C14 -2.3(3)
C13 C6 C8 N1 179.1(2)
C29 N1 C8 C6 -47.5(3)
C25 N1 C8 C6 125.2(3)
C29 N1 C8 C14 133.9(3)
C25 N1 C8 C14 -53.4(3)
C11 N2 C10 O2 -166.7(3)
C35 N2 C10 O2 4.6(4)
C11 N2 C10 C22 17.0(4)
C35 N2 C10 C22 -171.7(2)
C24 C7 C11 C17 1.7(3)
C24 C7 C11 N2 -179.1(2)
C10 N2 C11 C17 -128.5(3)
C35 N2 C11 C17 59.9(3)
C10 N2 C11 C7 52.3(3)
C35 N2 C11 C7 -119.3(3)
C18 C5 C12 C39 2.2(4)
C29 C5 C12 C39 173.0(2)
C8 C6 C13 C26 1.4(4)
C6 C8 C14 C31 1.5(3)
N1 C8 C14 C31 -179.9(2)
C7 C11 C17 C34 -0.6(3)
N2 C11 C17 C34 -179.8(2)
C12 C5 C18 C36 -0.5(4)
C29 C5 C18 C36 -170.9(3)
C28 C20 C21 C22 1.5(4)
C20 C21 C22 C32 -1.7(4)
C20 C21 C22 C10 -175.5(3)
O2 C10 C22 C32 -128.5(3)
N2 C10 C22 C32 47.9(4)
O2 C10 C22 C21 45.1(4)
N2 C10 C22 C21 -138.4(3)
C25 C16 C23 C44 126.1(2)
C37 C16 C23 C44 2.8(3)
C11 C7 C24 C38 -1.4(4)
C29 N1 C25 C16 104.7(3)
C8 N1 C25 C16 -68.2(3)
C37 C16 C25 N1 -69.5(3)
C23 C16 C25 N1 175.1(2)
C6 C13 C26 C31 0.2(4)
C32 C9 C28 C20 -1.2(5)
C21 C20 C28 C9 -0.1(5)
C8 N1 C29 O1 162.8(2)
C25 N1 C29 O1 -9.8(4)
C8 N1 C29 C5 -22.0(3)
C25 N1 C29 C5 165.4(2)
C12 C5 C29 O1 -37.7(4)
C18 C5 C29 O1 132.8(3)
C12 C5 C29 N1 147.0(3)
C18 C5 C29 N1 -42.5(4)
C44 C19 C30 C37 3.6(3)
C8 C14 C31 C26 0.1(4)
C13 C26 C31 C14 -0.9(4)
C21 C22 C32 C9 0.4(4)
C10 C22 C32 C9 173.9(3)
C28 C9 C32 C22 1.1(4)
C35 C27 C33 C46 -92.3(3)
C45 C27 C33 C46 30.2(3)
C35 C27 C33 C43 162.9(3)
C45 C27 C33 C43 -74.6(3)
C11 C17 C34 C38 -0.8(4)
C10 N2 C35 C27 -103.2(3)
C11 N2 C35 C27 68.6(3)
C45 C27 C35 N2 62.2(4)
C33 C27 C35 N2 178.3(2)
C39 C15 C36 C18 0.2(5)
C5 C18 C36 C15 -0.7(4)
C19 C30 C37 C40 -37.9(3)
C19 C30 C37 C16 69.2(3)
C25 C16 C37 C40 -87.2(3)
C23 C16 C37 C40 33.1(3)
C25 C16 C37 C30 166.4(2)
C23 C16 C37 C30 -73.4(3)
C17 C34 C38 C24 1.1(4)
C7 C24 C38 C34 0.0(4)
C5 C12 C39 C15 -2.8(4)
C36 C15 C39 C12 1.5(5)
C30 C37 C40 C44 56.2(2)
C16 C37 C40 C44 -55.1(3)
C46 C41 C42 C43 33.8(4)
C45 C41 C42 C43 -72.1(4)
C46 C33 C43 C42 -35.4(4)
C27 C33 C43 C42 70.5(4)
C41 C42 C43 C33 1.9(4)
C16 C23 C44 C19 69.4(3)
C16 C23 C44 C40 -37.3(3)
C30 C19 C44 C23 -73.7(3)
C30 C19 C44 C40 31.8(3)
C37 C40 C44 C23 56.3(3)
C37 C40 C44 C19 -53.9(2)
C46 C41 C45 C27 -40.5(3)
C42 C41 C45 C27 67.8(4)
C35 C27 C45 C41 128.4(3)
C33 C27 C45 C41 5.5(3)
C42 C41 C46 C33 -55.1(3)
C45 C41 C46 C33 57.9(3)
C43 C33 C46 C41 54.8(3)
C27 C33 C46 C41 -55.1(3)
